data_7134286
loop_
_publ_author_name
'Mondal, Avijit'
'Phukan, Hirak Jyoti'
'Mohar, Kailash'
'Pal, Debjyoti'
'Sharma, Rahul'
'Purkayastha, Siddhartha'
'Guha, Ankur Kanti'
'Srimani, Dipankar'

_publ_section_title
;
 Designing a NNO-manganese complex overcoming steric constraints in
 (de)hydrogenative coupling.
;
_journal_issue 25
_journal_name_full 'Chemical communications (Cambridge, England)'
_journal_page_first 4796
_journal_page_last 4799
_journal_paper_doi 10.1039/d5cc00048c
_journal_volume 61
_journal_year 2025
_chemical_formula_moiety 'C12 H13 Mn N2 O4, 1[H2O]'
_chemical_formula_sum 'C12 H13 Mn N2 O4'
_chemical_formula_weight 304.18
_space_group_crystal_system monoclinic
_space_group_IT_number 15
_space_group_name_Hall '-C 2yc'
_space_group_name_H-M_alt 'C 1 2/c 1'
_atom_sites_solution_hydrogens geom
_audit_creation_date 2024-01-26
_audit_creation_method
;
Olex2 1.5
(compiled 2023.08.24 svn.re1ec1418 for OlexSys, GUI svn.r6817)
;
_audit_update_record
;
2024-02-06 deposited with the CCDC.	2025-02-25 downloaded from the CCDC.
;
_cell_angle_alpha 90
_cell_angle_beta 92.647(2)
_cell_angle_gamma 90
_cell_formula_units_Z 8
_cell_length_a 13.0025(11)
_cell_length_b 14.8905(12)
_cell_length_c 14.8729(12)
_cell_measurement_reflns_used 9214
_cell_measurement_temperature 297(2)
_cell_measurement_theta_max 25.00
_cell_measurement_theta_min 2.45
_cell_volume 2876.5(4)
_computing_cell_refinement 'SAINT V8.40B (?, 2016)'
_computing_data_reduction 'SAINT V8.40B (?, 2016)'
_computing_molecular_graphics 'Olex2 1.5 (Dolomanov et al., 2009)'
_computing_publication_material 'Olex2 1.5 (Dolomanov et al., 2009)'
_computing_structure_refinement 'SHELXL 2018/3 (Sheldrick, 2015)'
_computing_structure_solution 'SHELXT 2018/2 (Sheldrick, 2018)'
_diffrn_ambient_temperature 297.00
_diffrn_measured_fraction_theta_full 0.997
_diffrn_measured_fraction_theta_max 0.997
_diffrn_measurement_device_type 'Bruker APEX-II CCD'
_diffrn_measurement_method '\f and \w scans'
_diffrn_radiation_type MoK\a
_diffrn_radiation_wavelength 0.71073
_diffrn_reflns_av_R_equivalents 0.0344
_diffrn_reflns_av_unetI/netI 0.0166
_diffrn_reflns_Laue_measured_fraction_full 0.997
_diffrn_reflns_Laue_measured_fraction_max 0.997
_diffrn_reflns_limit_h_max 15
_diffrn_reflns_limit_h_min -15
_diffrn_reflns_limit_k_max 17
_diffrn_reflns_limit_k_min -17
_diffrn_reflns_limit_l_max 17
_diffrn_reflns_limit_l_min -17
_diffrn_reflns_number 31723
_diffrn_reflns_point_group_measured_fraction_full 0.997
_diffrn_reflns_point_group_measured_fraction_max 0.997
_diffrn_reflns_theta_full 25.065
_diffrn_reflns_theta_max 25.065
_diffrn_reflns_theta_min 2.081
_diffrn_source_current 1.4
_diffrn_source_power 0.07
_diffrn_source_voltage 50.0
_diffrn_standards_number 0
_exptl_absorpt_coefficient_mu 0.928
_exptl_absorpt_correction_T_max 0.7452
_exptl_absorpt_correction_T_min 0.6849
_exptl_absorpt_correction_type none
_exptl_absorpt_process_details
;
SADABS-2016/2 (Bruker,2016/2) was used for absorption correction.
wR2(int) was 0.1338 before and 0.0556 after correction.
The Ratio of minimum to maximum transmission is 0.9191.
The \l/2 correction factor is Not present.
;
_exptl_crystal_colour Yellow
_exptl_crystal_density_diffrn 1.405
_exptl_crystal_description Block
_exptl_crystal_F_000 1248
_refine_diff_density_max 0.630
_refine_diff_density_min -0.298
_refine_diff_density_rms 0.053
_refine_ls_extinction_method none
_refine_ls_goodness_of_fit_ref 1.027
_refine_ls_hydrogen_treatment constr
_refine_ls_matrix_type full
_refine_ls_number_parameters 173
_refine_ls_number_reflns 2541
_refine_ls_number_restraints 0
_refine_ls_restrained_S_all 1.027
_refine_ls_R_factor_all 0.0431
_refine_ls_R_factor_gt 0.0359
_refine_ls_shift/su_max 0.000
_refine_ls_shift/su_mean 0.000
_refine_ls_structure_factor_coef Fsqd
_refine_ls_weighting_details 'w=1/[\s^2^(Fo^2^)+(0.0431P)^2^+6.3909P] where P=(Fo^2^+2Fc^2^)/3'
_refine_ls_weighting_scheme calc
_refine_ls_wR_factor_gt 0.0914
_refine_ls_wR_factor_ref 0.0988
_reflns_Friedel_coverage 0.000
_reflns_number_gt 2230
_reflns_number_total 2541
_reflns_threshold_expression 'I > 2\s(I)'
_cod_data_source_file d5cc00048c2.cif
_cod_data_source_block am350mnbase_0m_a
_cod_depositor_comments 'Adding full bibliography for 7134286--7134288.cif.'
_cod_database_code 7134286
_shelx_shelxl_version_number 2018/3
_shelx_space_group_comment
;
The symmetry employed for this shelxl refinement is uniquely defined
by the following loop, which should always be used as a source of
symmetry information in preference to the above space-group names.
They are only intended as comments.
;
_olex2_refinement_description
;
1. Fixed Uiso
 At 1.2 times of:
  All C(H) groups, All C(H,H) groups
 At 1.5 times of:
  All C(H,H,H) groups
2.a Secondary CH2 refined with riding coordinates:
 C6(H6A,H6B), C7(H7A,H7B), C9(H9A,H9B)
2.b Aromatic/amide H refined with riding coordinates:
 C1(H1), C2(H2), C4(H4), C3(H3)
2.c Idealised Me refined as rotating group:
 C8(H8A,H8B,H8C)
;
_smtbx_masks_void_probe_radius 1.2
_smtbx_masks_void_truncation_radius 1.2
_olex2_submission_special_instructions 'No special instructions were received'

loop_
_space_group_symop_operation_xyz
'x, y, z'
'-x, y, -z+1/2'
'x+1/2, y+1/2, z'
'-x+1/2, y+1/2, -z+1/2'
'-x, -y, -z'
'x, -y, z-1/2'
'-x+1/2, -y+1/2, -z'
'x+1/2, -y+1/2, z-1/2'

loop_
_atom_site_label
_atom_site_type_symbol
_atom_site_fract_x
_atom_site_fract_y
_atom_site_fract_z
_atom_site_U_iso_or_equiv
_atom_site_adp_type
_atom_site_occupancy
_atom_site_site_symmetry_order
_atom_site_calc_flag
_atom_site_refinement_flags_posn
_atom_site_refinement_flags_adp
_atom_site_refinement_flags_occupancy
_atom_site_disorder_assembly
_atom_site_disorder_group
Mn1 Mn 0.21243(3) 0.46451(2) 0.32494(2) 0.03716(15) Uani 1 1 d . . . . .
O1 O 0.35139(14) 0.50363(13) 0.28727(13) 0.0473(5) Uani 1 1 d . . . . .
N1 N 0.28999(15) 0.38748(14) 0.42077(14) 0.0377(5) Uani 1 1 d . . . . .
N2 N 0.24148(17) 0.56038(14) 0.42761(15) 0.0418(5) Uani 1 1 d . . . . .
O2 O 0.11113(19) 0.58491(16) 0.19059(15) 0.0675(6) Uani 1 1 d . . . . .
O3 O 0.01032(17) 0.41471(18) 0.39024(19) 0.0781(8) Uani 1 1 d . . . . .
O4 O 0.1911(2) 0.32014(16) 0.18991(17) 0.0858(8) Uani 1 1 d . . . . .
C5 C 0.29558(19) 0.42278(18) 0.50421(17) 0.0409(6) Uani 1 1 d . . . . .
C1 C 0.3379(2) 0.30875(19) 0.4075(2) 0.0466(6) Uani 1 1 d . . . . .
H1 H 0.335204 0.284058 0.349974 0.056 Uiso 1 1 calc R U . . .
C6 C 0.2413(2) 0.51054(19) 0.51378(18) 0.0468(6) Uani 1 1 d . . . . .
H6A H 0.171023 0.500062 0.530232 0.056 Uiso 1 1 calc R U . . .
H6B H 0.275750 0.545754 0.561074 0.056 Uiso 1 1 calc R U . . .
C10 C 0.1504(2) 0.53980(18) 0.24403(19) 0.0448(6) Uani 1 1 d . . . . .
C2 C 0.3907(2) 0.2636(2) 0.4756(2) 0.0557(8) Uani 1 1 d . . . . .
H2 H 0.422939 0.209264 0.464160 0.067 Uiso 1 1 calc R U . . .
C12 C 0.2011(2) 0.3764(2) 0.2422(2) 0.0517(7) Uani 1 1 d . . . . .
C4 C 0.3479(2) 0.3804(2) 0.5750(2) 0.0540(7) Uani 1 1 d . . . . .
H4 H 0.351153 0.406323 0.631916 0.065 Uiso 1 1 calc R U . . .
C3 C 0.3953(2) 0.2993(2) 0.5606(2) 0.0593(8) Uani 1 1 d . . . . .
H3 H 0.429802 0.269267 0.607789 0.071 Uiso 1 1 calc R U . . .
C11 C 0.0898(2) 0.43385(19) 0.3653(2) 0.0485(7) Uani 1 1 d . . . . .
C8 C 0.1659(3) 0.6352(2) 0.4304(2) 0.0604(8) Uani 1 1 d . . . . .
H8A H 0.179487 0.670198 0.483903 0.091 Uiso 1 1 calc R U . . .
H8B H 0.097466 0.611095 0.430813 0.091 Uiso 1 1 calc R U . . .
H8C H 0.172008 0.672698 0.378429 0.091 Uiso 1 1 calc R U . . .
C7 C 0.3473(2) 0.5976(2) 0.4152(2) 0.0542(7) Uani 1 1 d . . . . .
H7A H 0.350312 0.659762 0.434559 0.065 Uiso 1 1 calc R U . . .
H7B H 0.397725 0.563772 0.451515 0.065 Uiso 1 1 calc R U . . .
C9 C 0.3709(3) 0.5912(2) 0.3189(2) 0.0602(8) Uani 1 1 d . . . . .
H9A H 0.328790 0.633664 0.284162 0.072 Uiso 1 1 calc R U . . .
H9B H 0.442649 0.606290 0.311624 0.072 Uiso 1 1 calc R U . . .

loop_
_atom_site_aniso_label
_atom_site_aniso_U_11
_atom_site_aniso_U_22
_atom_site_aniso_U_33
_atom_site_aniso_U_23
_atom_site_aniso_U_13
_atom_site_aniso_U_12
Mn1 0.0398(2) 0.0341(2) 0.0377(2) -0.00012(16) 0.00322(16) 0.00047(16)
O1 0.0478(11) 0.0451(10) 0.0503(11) -0.0046(9) 0.0168(9) -0.0029(9)
N1 0.0335(11) 0.0372(11) 0.0428(12) 0.0013(9) 0.0047(9) -0.0014(9)
N2 0.0470(12) 0.0370(11) 0.0419(12) -0.0022(9) 0.0093(10) 0.0004(10)
O2 0.0790(16) 0.0622(14) 0.0604(13) 0.0167(12) -0.0058(12) 0.0126(12)
O3 0.0409(12) 0.0878(18) 0.106(2) 0.0319(15) 0.0097(12) -0.0057(12)
O4 0.131(2) 0.0515(14) 0.0721(16) -0.0210(13) -0.0226(16) 0.0069(14)
C5 0.0380(13) 0.0421(14) 0.0428(14) 0.0021(12) 0.0029(11) -0.0069(11)
C1 0.0434(14) 0.0420(15) 0.0548(16) 0.0016(13) 0.0067(12) 0.0006(12)
C6 0.0560(17) 0.0499(16) 0.0349(14) -0.0017(12) 0.0068(12) -0.0014(13)
C10 0.0488(15) 0.0395(15) 0.0463(15) -0.0010(12) 0.0050(13) -0.0005(12)
C2 0.0442(16) 0.0425(16) 0.080(2) 0.0101(15) 0.0000(15) 0.0034(13)
C12 0.0654(19) 0.0402(15) 0.0486(16) 0.0036(13) -0.0059(14) 0.0023(14)
C4 0.0563(18) 0.0566(18) 0.0481(16) 0.0070(14) -0.0074(13) -0.0102(15)
C3 0.0551(18) 0.0522(18) 0.069(2) 0.0169(16) -0.0149(15) -0.0061(15)
C11 0.0459(16) 0.0436(15) 0.0556(17) 0.0100(13) -0.0026(13) 0.0033(13)
C8 0.078(2) 0.0456(17) 0.0587(19) -0.0032(14) 0.0133(16) 0.0183(16)
C7 0.0576(18) 0.0491(17) 0.0564(18) -0.0087(14) 0.0099(14) -0.0159(14)
C9 0.0554(18) 0.066(2) 0.0602(19) -0.0086(16) 0.0141(15) -0.0183(16)

loop_
_atom_type_symbol
_atom_type_description
_atom_type_scat_dispersion_real
_atom_type_scat_dispersion_imag
_atom_type_scat_source
C C 0.0033 0.0016 'International Tables Vol C Tables 4.2.6.8 and 6.1.1.4'
H H 0.0000 0.0000 'International Tables Vol C Tables 4.2.6.8 and 6.1.1.4'
Mn Mn 0.3368 0.7283 'International Tables Vol C Tables 4.2.6.8 and 6.1.1.4'
N N 0.0061 0.0033 'International Tables Vol C Tables 4.2.6.8 and 6.1.1.4'
O O 0.0106 0.0060 'International Tables Vol C Tables 4.2.6.8 and 6.1.1.4'

loop_
_geom_angle_atom_site_label_1
_geom_angle_atom_site_label_2
_geom_angle_atom_site_label_3
_geom_angle
_geom_angle_site_symmetry_1
_geom_angle_site_symmetry_3
_geom_angle_publ_flag
O1 Mn1 N1 86.34(8) . . ?
O1 Mn1 N2 82.65(8) . . ?
N1 Mn1 N2 79.06(8) . . ?
C10 Mn1 O1 90.79(11) . . ?
C10 Mn1 N1 175.37(11) . . ?
C10 Mn1 N2 96.98(11) . . ?
C12 Mn1 O1 93.86(12) . . ?
C12 Mn1 N1 95.15(11) . . ?
C12 Mn1 N2 173.39(11) . . ?
C12 Mn1 C10 88.66(12) . . ?
C11 Mn1 O1 176.18(11) . . ?
C11 Mn1 N1 92.37(10) . . ?
C11 Mn1 N2 93.58(11) . . ?
C11 Mn1 C10 90.26(12) . . ?
C11 Mn1 C12 89.84(14) . . ?
C9 O1 Mn1 109.12(16) . . ?
C5 N1 Mn1 115.14(17) . . ?
C1 N1 Mn1 126.80(19) . . ?
C1 N1 C5 118.0(2) . . ?
C6 N2 Mn1 106.24(16) . . ?
C6 N2 C8 108.9(2) . . ?
C6 N2 C7 109.2(2) . . ?
C8 N2 Mn1 115.51(19) . . ?
C8 N2 C7 109.7(2) . . ?
C7 N2 Mn1 107.15(16) . . ?
N1 C5 C6 115.0(2) . . ?
N1 C5 C4 121.9(3) . . ?
C4 C5 C6 123.1(3) . . ?
N1 C1 H1 118.8 . . ?
N1 C1 C2 122.5(3) . . ?
C2 C1 H1 118.8 . . ?
N2 C6 C5 109.7(2) . . ?
N2 C6 H6A 109.7 . . ?
N2 C6 H6B 109.7 . . ?
C5 C6 H6A 109.7 . . ?
C5 C6 H6B 109.7 . . ?
H6A C6 H6B 108.2 . . ?
O2 C10 Mn1 177.5(3) . . ?
C1 C2 H2 120.4 . . ?
C3 C2 C1 119.3(3) . . ?
C3 C2 H2 120.4 . . ?
O4 C12 Mn1 178.2(3) . . ?
C5 C4 H4 120.3 . . ?
C3 C4 C5 119.4(3) . . ?
C3 C4 H4 120.3 . . ?
C2 C3 C4 118.9(3) . . ?
C2 C3 H3 120.6 . . ?
C4 C3 H3 120.6 . . ?
O3 C11 Mn1 179.1(3) . . ?
N2 C8 H8A 109.5 . . ?
N2 C8 H8B 109.5 . . ?
N2 C8 H8C 109.5 . . ?
H8A C8 H8B 109.5 . . ?
H8A C8 H8C 109.5 . . ?
H8B C8 H8C 109.5 . . ?
N2 C7 H7A 109.9 . . ?
N2 C7 H7B 109.9 . . ?
H7A C7 H7B 108.3 . . ?
C9 C7 N2 109.1(2) . . ?
C9 C7 H7A 109.9 . . ?
C9 C7 H7B 109.9 . . ?
O1 C9 C7 109.9(3) . . ?
O1 C9 H9A 109.7 . . ?
O1 C9 H9B 109.7 . . ?
C7 C9 H9A 109.7 . . ?
C7 C9 H9B 109.7 . . ?
H9A C9 H9B 108.2 . . ?

loop_
_geom_bond_atom_site_label_1
_geom_bond_atom_site_label_2
_geom_bond_distance
_geom_bond_site_symmetry_2
_geom_bond_publ_flag
Mn1 O1 2.0029(19) . ?
Mn1 N1 2.057(2) . ?
Mn1 N2 2.112(2) . ?
Mn1 C10 1.807(3) . ?
Mn1 C12 1.800(3) . ?
Mn1 C11 1.789(3) . ?
O1 C9 1.406(4) . ?
N1 C5 1.347(3) . ?
N1 C1 1.347(3) . ?
N2 C6 1.481(3) . ?
N2 C8 1.488(4) . ?
N2 C7 1.503(4) . ?
O2 C10 1.143(3) . ?
O3 C11 1.150(4) . ?
O4 C12 1.147(4) . ?
C5 C6 1.495(4) . ?
C5 C4 1.380(4) . ?
C1 H1 0.9300 . ?
C1 C2 1.373(4) . ?
C6 H6A 0.9700 . ?
C6 H6B 0.9700 . ?
C2 H2 0.9300 . ?
C2 C3 1.371(5) . ?
C4 H4 0.9300 . ?
C4 C3 1.376(5) . ?
C3 H3 0.9300 . ?
C8 H8A 0.9600 . ?
C8 H8B 0.9600 . ?
C8 H8C 0.9600 . ?
C7 H7A 0.9700 . ?
C7 H7B 0.9700 . ?
C7 C9 1.482(4) . ?
C9 H9A 0.9700 . ?
C9 H9B 0.9700 . ?

loop_
_geom_torsion_atom_site_label_1
_geom_torsion_atom_site_label_2
_geom_torsion_atom_site_label_3
_geom_torsion_atom_site_label_4
_geom_torsion
_geom_torsion_site_symmetry_1
_geom_torsion_site_symmetry_2
_geom_torsion_site_symmetry_3
_geom_torsion_site_symmetry_4
_geom_torsion_publ_flag
Mn1 O1 C9 C7 48.1(3) . . . . ?
Mn1 N1 C5 C6 2.0(3) . . . . ?
Mn1 N1 C5 C4 -177.9(2) . . . . ?
Mn1 N1 C1 C2 177.9(2) . . . . ?
Mn1 N2 C6 C5 40.8(2) . . . . ?
Mn1 N2 C7 C9 27.6(3) . . . . ?
N1 C5 C6 N2 -29.6(3) . . . . ?
N1 C5 C4 C3 -0.5(4) . . . . ?
N1 C1 C2 C3 0.0(4) . . . . ?
N2 C7 C9 O1 -50.6(4) . . . . ?
C5 N1 C1 C2 0.7(4) . . . . ?
C5 C4 C3 C2 1.2(4) . . . . ?
C1 N1 C5 C6 179.5(2) . . . . ?
C1 N1 C5 C4 -0.4(4) . . . . ?
C1 C2 C3 C4 -0.9(5) . . . . ?
C6 N2 C7 C9 142.3(3) . . . . ?
C6 C5 C4 C3 179.6(3) . . . . ?
C4 C5 C6 N2 150.3(3) . . . . ?
C8 N2 C6 C5 165.8(2) . . . . ?
C8 N2 C7 C9 -98.5(3) . . . . ?
C7 N2 C6 C5 -74.4(3) . . . . ?

loop_
_smtbx_masks_void_nr
_smtbx_masks_void_average_x
_smtbx_masks_void_average_y
_smtbx_masks_void_average_z
_smtbx_masks_void_volume
_smtbx_masks_void_count_electrons
_smtbx_masks_void_content
1 0.000 -0.156 0.250 85.1 25.6 '2 H2O'
2 0.000 0.156 0.750 85.1 25.6 '2 H2O'
3 0.000 0.271 0.250 8.0 0.0 ?
4 0.000 0.729 0.750 8.0 0.0 ?
5 0.500 0.344 0.250 85.1 25.4 '2 H2O'
6 0.500 0.656 0.750 85.1 25.4 '2 H2O'
7 0.500 0.229 0.750 8.0 0.0 ?
8 0.500 0.771 0.250 8.0 0.0 ?
